data_1008102
loop_
_publ_author_name
'Boudjada, A'
'Tranqui, D'
'Guitel, J C'

_publ_section_title
;
Structure d'un Orthophosphate Acide Mixte de Zinc Ammonium Monohydrate:
Zn (N H~4~) H~3~ (P O~4~)~2~ (H~2~ O)
;
_journal_coden_ASTM ACBCAR
_journal_name_full 'Acta Crystallographica B (24,1968-38,1982)'
_journal_page_first 1176
_journal_page_last 1178
_journal_paper_doi 10.1107/S0567740880005511
_journal_volume 36
_journal_year 1980
_chemical_formula_structural '(N H4) Zn H3 (P O4)2 (H2 O)'
_chemical_formula_sum 'H9 N O9 P2 Zn'
_chemical_name_systematic
;
Ammonium zinc trihydrogenbis(phosphate) hydrate
;
_space_group_IT_number 2
_symmetry_cell_setting triclinic
_symmetry_Int_Tables_number 2
_symmetry_space_group_name_Hall '-P 1'
_symmetry_space_group_name_H-M 'P -1'
_cell_angle_alpha 116.25(1)
_cell_angle_beta 108.21(1)
_cell_angle_gamma 84.14(1)
_cell_formula_units_Z 2
_cell_length_a 7.687(1)
_cell_length_b 8.049(1)
_cell_length_c 8.060(1)
_cell_volume 424.5
_refine_ls_R_factor_all 0.024
_cod_database_code 1008102

loop_
_symmetry_equiv_pos_as_xyz
x,y,z
-x,-y,-z

loop_
_atom_site_label
_atom_site_type_symbol
_atom_site_symmetry_multiplicity
_atom_site_Wyckoff_symbol
_atom_site_fract_x
_atom_site_fract_y
_atom_site_fract_z
_atom_site_occupancy
_atom_site_attached_hydrogens
_atom_site_calc_flag
N1 N3- 2 i 0.0625(2) 0.1908(2) 0.4254(2) 1. 4 d
Zn1 Zn2+ 2 i 0.24209(2) 0.47461(2) 0.23714(2) 1. 0 d
P1 P5+ 2 i 0.11903(5) 0.75256(5) 0.04823(5) 1. 0 d
P2 P5+ 2 i 0.42141(5) 0.75985(5) 0.67992(5) 1. 0 d
O1 O2- 2 i 0.2343(2) 0.9100(2) 0.0766(2) 1. 1 d
O2 O2- 2 i 0.0179(2) 0.8238(2) 0.2092(2) 1. 1 d
O3 O2- 2 i 0.2390(2) 0.5962(2) 0.0746(2) 1. 1 d
O4 O2- 2 i -0.0246(2) 0.6761(2) -0.1514(2) 1. 1 d
O5 O2- 2 i 0.5438(2) 0.8439(2) 0.6107(2) 1. 1 d
O6 O2- 2 i 0.5346(2) 0.6567(2) 0.7924(2) 1. 1 d
O7 O2- 2 i 0.3373(2) 0.9308(2) 0.8152(2) 1. 1 d
O8 O2- 2 i 0.2681(2) 0.6438(2) 0.5042(2) 1. 1 d
O9 O2- 2 i 0.3583(2) 0.2827(2) 0.7808(2) 1. 2 d
H1 H1+ 2 i -1. -1. -1. 9. 0 dum

loop_
_atom_type_symbol
_atom_type_oxidation_number
N3- -3.000
Zn2+ 2.000
P5+ 5.000
O2- -2.000
H1+ 1.000
